data_4517139
loop_
_publ_author_name
'Lanigan, Nicholas'
'Assoud, Abdeljalil'
'Wang, Xiaosong'

_publ_section_title
;
 Intermolecular Interactions of CpFePPh3(CO)CO(CH2)5CH3: From a
 Crystalline Solid to a Supramolecular &#x201C;Iron-Truss&#x201D; Polymer
;
_journal_issue 12
_journal_name_full 'ACS Macro Letters'
_journal_page_first 1281
_journal_paper_doi 10.1021/mz5006603
_journal_volume 3
_journal_year 2014
_chemical_formula_moiety 'C30 H31 Fe O2 P'
_chemical_formula_sum 'C30 H31 Fe O2 P'
_chemical_formula_weight 510.37
_space_group_crystal_system orthorhombic
_space_group_IT_number 43
_space_group_name_Hall 'F 2 -2d'
_space_group_name_H-M_alt 'F d d 2'
_atom_sites_solution_hydrogens geom
_audit_creation_method SHELXL-2014
_cell_angle_alpha 90
_cell_angle_beta 90
_cell_angle_gamma 90
_cell_formula_units_Z 32
_cell_length_a 41.3534(6)
_cell_length_b 64.6397(9)
_cell_length_c 8.13090(10)
_cell_measurement_reflns_used 209
_cell_measurement_temperature 296(2)
_cell_measurement_theta_max 30
_cell_measurement_theta_min 1.5
_cell_volume 21734.5(5)
_computing_cell_refinement 'SMART, 'Bruker APEX II'
_computing_data_collection 'Bruker Kappa APEX II'
_computing_data_reduction 'SAINT, 'Bruker APEX II'
_computing_molecular_graphics Mercury
_computing_structure_refinement 'SHELXL-2013 (Sheldrick, 2013)'
_computing_structure_solution 'SHELXL-2013 (Sheldrick, 2013)'
_diffrn_ambient_temperature 296(2)
_diffrn_measured_fraction_theta_full 0.994
_diffrn_measured_fraction_theta_max 0.991
_diffrn_measurement_device_type 'Bruker Kappa APEX II'
_diffrn_measurement_method 'Omega and phi scan'
_diffrn_radiation_monochromator graphite
_diffrn_radiation_source 'fine-focus sealed tube'
_diffrn_radiation_type MoK\a
_diffrn_radiation_wavelength 0.71073
_diffrn_reflns_av_R_equivalents 0.0730
_diffrn_reflns_av_unetI/netI 0.0718
_diffrn_reflns_Laue_measured_fraction_full 0.994
_diffrn_reflns_Laue_measured_fraction_max 0.991
_diffrn_reflns_limit_h_max 51
_diffrn_reflns_limit_h_min -51
_diffrn_reflns_limit_k_max 80
_diffrn_reflns_limit_k_min -80
_diffrn_reflns_limit_l_max 10
_diffrn_reflns_limit_l_min -10
_diffrn_reflns_number 53776
_diffrn_reflns_point_group_measured_fraction_full 0.982
_diffrn_reflns_point_group_measured_fraction_max 0.977
_diffrn_reflns_theta_full 25.242
_diffrn_reflns_theta_max 26.372
_diffrn_reflns_theta_min 3.308
_diffrn_standards_decay_% 0
_diffrn_standards_interval_time 90
_diffrn_standards_number 3
_exptl_absorpt_coefficient_mu 0.637
_exptl_absorpt_correction_T_max 0.7460
_exptl_absorpt_correction_T_min 0.6795
_exptl_absorpt_correction_type multi-scan
_exptl_absorpt_process_details SADABS
_exptl_crystal_colour Orange
_exptl_crystal_density_diffrn 1.248
_exptl_crystal_description needle
_exptl_crystal_F_000 8576
_exptl_crystal_size_max 0.600
_exptl_crystal_size_mid 0.040
_exptl_crystal_size_min 0.020
_refine_diff_density_max 0.556
_refine_diff_density_min -0.211
_refine_diff_density_rms 0.050
_refine_ls_abs_structure_details
;
 Flack x determined using 2672 quotients [(I+)-(I-)]/[(I+)+(I-)]
 (Parsons, Flack and Wagner, Acta Cryst. B69 (2013) 249-259).
;
_refine_ls_abs_structure_Flack -0.003(12)
_refine_ls_extinction_method none
_refine_ls_goodness_of_fit_ref 1.314
_refine_ls_hydrogen_treatment constr
_refine_ls_matrix_type full
_refine_ls_number_parameters 613
_refine_ls_number_reflns 10846
_refine_ls_number_restraints 205
_refine_ls_restrained_S_all 1.329
_refine_ls_R_factor_all 0.0813
_refine_ls_R_factor_gt 0.0466
_refine_ls_shift/su_max 1.399
_refine_ls_shift/su_mean 0.061
_refine_ls_structure_factor_coef Fsqd
_refine_ls_weighting_details 'w=1/[\s^2^(Fo^2^)+(0.0155P)^2^] where P=(Fo^2^+2Fc^2^)/3'
_refine_ls_weighting_scheme calc
_refine_ls_wR_factor_gt 0.0755
_refine_ls_wR_factor_ref 0.0790
_reflns_Friedel_coverage 0.837
_reflns_Friedel_fraction_full 0.969
_reflns_Friedel_fraction_max 0.961
_reflns_number_gt 7189
_reflns_number_total 10846
_reflns_threshold_expression 'I > 2\s(I)'
_cod_data_source_file mz5006603_si_003.cif
_cod_data_source_block Fe3_0ma
_cod_database_code 4517139
_shelx_space_group_comment
;
The symmetry employed for this shelxl refinement is uniquely defined
by the following loop, which should always be used as a source of
symmetry information in preference to the above space-group names.
They are only intended as comments.
;
_shelx_estimated_absorpt_t_min 0.701
_shelx_estimated_absorpt_t_max 0.987
_shelxl_version_number 2014-3

loop_
_space_group_symop_operation_xyz
'x, y, z'
'-x, -y, z'
'x+1/4, -y+1/4, z+1/4'
'-x+1/4, y+1/4, z+1/4'
'x, y+1/2, z+1/2'
'-x, -y+1/2, z+1/2'
'x+1/4, -y+3/4, z+3/4'
'-x+1/4, y+3/4, z+3/4'
'x+1/2, y, z+1/2'
'-x+1/2, -y, z+1/2'
'x+3/4, -y+1/4, z+3/4'
'-x+3/4, y+1/4, z+3/4'
'x+1/2, y+1/2, z'
'-x+1/2, -y+1/2, z'
'x+3/4, -y+3/4, z+1/4'
'-x+3/4, y+3/4, z+1/4'

loop_
_atom_site_label
_atom_site_type_symbol
_atom_site_fract_x
_atom_site_fract_y
_atom_site_fract_z
_atom_site_U_iso_or_equiv
_atom_site_adp_type
_atom_site_occupancy
_atom_site_site_symmetry_order
_atom_site_calc_flag
_atom_site_refinement_flags_posn
_atom_site_refinement_flags_adp
Fe1A Fe 0.36172(2) 0.21499(2) 0.75214(8) 0.0462(2) Uani 1 1 d . U
P1A P 0.40576(3) 0.22476(2) 0.87932(15) 0.0383(3) Uani 1 1 d . U
O1A O 0.32923(11) 0.20460(7) 1.0551(5) 0.0909(15) Uani 1 1 d . U
O2A O 0.36085(11) 0.25689(6) 0.6627(6) 0.0827(14) Uani 1 1 d . U
C1A C 0.42159(12) 0.20637(8) 1.0304(5) 0.0404(12) Uani 1 1 d . U
C2A C 0.44188(13) 0.21242(8) 1.1582(6) 0.0504(14) Uani 1 1 d . U
H2A H 0.4479 0.2262 1.1676 0.060 Uiso 1 1 calc R U
C3A C 0.45316(13) 0.19822(9) 1.2710(7) 0.0617(16) Uani 1 1 d . U
H3A H 0.4667 0.2025 1.3556 0.074 Uiso 1 1 calc R U
C4A C 0.44442(14) 0.17780(9) 1.2591(7) 0.0615(15) Uani 1 1 d . U
H4A H 0.4521 0.1683 1.3353 0.074 Uiso 1 1 calc R U
C5A C 0.42470(14) 0.17155(8) 1.1368(7) 0.0569(15) Uani 1 1 d . U
H5A H 0.4190 0.1577 1.1286 0.068 Uiso 1 1 calc R U
C6A C 0.41280(13) 0.18561(8) 1.0232(6) 0.0499(14) Uani 1 1 d . U
H6A H 0.3988 0.1811 0.9412 0.060 Uiso 1 1 calc R U
C7A C 0.44071(12) 0.22968(7) 0.7467(6) 0.0406(11) Uani 1 1 d . U
C8A C 0.46990(13) 0.21978(8) 0.7653(7) 0.0506(14) Uani 1 1 d . U
H8A H 0.4723 0.2102 0.8499 0.061 Uiso 1 1 calc R U
C9A C 0.49612(15) 0.22372(10) 0.6600(7) 0.0650(17) Uani 1 1 d . U
H9A H 0.5157 0.2168 0.6728 0.078 Uiso 1 1 calc R U
C10A C 0.49204(17) 0.23820(10) 0.5370(8) 0.0707(18) Uani 1 1 d . U
H10A H 0.5092 0.2413 0.4674 0.085 Uiso 1 1 calc R U
C11A C 0.46341(16) 0.24799(9) 0.5163(7) 0.0637(16) Uani 1 1 d . U
H11A H 0.4611 0.2576 0.4323 0.076 Uiso 1 1 calc R U
C12A C 0.43755(14) 0.24378(8) 0.6187(7) 0.0573(15) Uani 1 1 d . U
H12A H 0.4179 0.2504 0.6018 0.069 Uiso 1 1 calc R U
C13A C 0.41648(13) 0.26700(8) 0.9607(7) 0.0540(15) Uani 1 1 d . U
H13A H 0.4282 0.2681 0.8633 0.065 Uiso 1 1 calc R U
C14A C 0.41257(15) 0.28418(9) 1.0599(8) 0.0724(19) Uani 1 1 d . U
H14A H 0.4215 0.2968 1.0282 0.087 Uiso 1 1 calc R U
C15A C 0.39563(16) 0.28285(10) 1.2047(8) 0.0741(19) Uani 1 1 d . U
H15A H 0.3934 0.2944 1.2716 0.089 Uiso 1 1 calc R U
C16A C 0.38187(14) 0.26433(10) 1.2509(7) 0.0688(17) Uani 1 1 d . U
H16A H 0.3703 0.2634 1.3486 0.083 Uiso 1 1 calc R U
C17A C 0.38545(14) 0.24715(8) 1.1508(6) 0.0545(15) Uani 1 1 d . U
H17A H 0.3759 0.2347 1.1812 0.065 Uiso 1 1 calc R U
C18A C 0.40311(11) 0.24823(7) 1.0055(6) 0.0418(12) Uani 1 1 d . U
C19A C 0.38573(18) 0.19258(9) 0.6059(6) 0.0642(16) Uani 1 1 d . U
H19A H 0.4073 0.1868 0.6257 0.077 Uiso 1 1 calc R U
C20A C 0.37829(16) 0.21030(9) 0.5099(7) 0.0634(16) Uani 1 1 d . U
H20A H 0.3940 0.2190 0.4519 0.076 Uiso 1 1 calc R U
C21A C 0.34510(17) 0.21278(10) 0.5067(7) 0.0691(17) Uani 1 1 d . U
H21A H 0.3331 0.2234 0.4460 0.083 Uiso 1 1 calc R U
C22A C 0.33151(18) 0.19669(11) 0.6029(7) 0.082(2) Uani 1 1 d . U
H22A H 0.3084 0.1943 0.6205 0.098 Uiso 1 1 calc R U
C23A C 0.3563(2) 0.18451(10) 0.6627(7) 0.073(2) Uani 1 1 d . U
H23A H 0.3538 0.1721 0.7303 0.087 Uiso 1 1 calc R U
C24A C 0.34196(15) 0.20961(9) 0.9362(7) 0.0544(15) Uani 1 1 d . U
C25A C 0.34738(16) 0.24371(10) 0.7373(8) 0.0684(16) Uani 1 1 d . U
C26A C 0.3154(2) 0.25029(15) 0.8307(17) 0.217(7) Uani 1 1 d . U
H26A H 0.2980 0.2438 0.7700 0.260 Uiso 1 1 calc R U
H26B H 0.3164 0.2432 0.9358 0.260 Uiso 1 1 calc R U
C27A C 0.3045(4) 0.2702(2) 0.867(3) 0.313(9) Uani 1 1 d . U
H27A H 0.2925 0.2747 0.7710 0.375 Uiso 1 1 calc R U
H27B H 0.3237 0.2788 0.8716 0.375 Uiso 1 1 calc R U
C28A C 0.2815(2) 0.2771(2) 1.033(3) 0.303(10) Uani 1 1 d . U
H28A H 0.2673 0.2654 1.0160 0.363 Uiso 1 1 calc R U
H28B H 0.2712 0.2880 0.9705 0.363 Uiso 1 1 calc R U
C29A C 0.2625(8) 0.2834(4) 1.189(4) 0.410(17) Uani 1 1 d . U
H29A H 0.2638 0.2981 1.1669 0.492 Uiso 1 1 calc R U
H29B H 0.2416 0.2796 1.1443 0.492 Uiso 1 1 calc R U
C30A C 0.2511(4) 0.2860(5) 1.346(4) 0.40(2) Uani 1 1 d . U
H30A H 0.2327 0.2950 1.3450 0.601 Uiso 1 1 calc R U
H30B H 0.2449 0.2728 1.3904 0.601 Uiso 1 1 calc R U
H30C H 0.2678 0.2919 1.4137 0.601 Uiso 1 1 calc R U
Fe1B Fe 0.32975(2) 0.12920(2) 0.23557(8) 0.0482(2) Uani 1 1 d . U
P1B P 0.28646(3) 0.11759(2) 0.10885(15) 0.0427(4) Uani 1 1 d . U
O1B O 0.36298(11) 0.13853(7) -0.0677(5) 0.0856(15) Uani 1 1 d . U
O2B O 0.33340(10) 0.08701(6) 0.3152(4) 0.0674(12) Uani 1 1 d . U
C1B C 0.25197(13) 0.11137(8) 0.2411(6) 0.0465(12) Uani 1 1 d . U
C2B C 0.25542(15) 0.09710(8) 0.3651(7) 0.0617(16) Uani 1 1 d . U
H2B H 0.2752 0.0905 0.3789 0.074 Uiso 1 1 calc R U
C3B C 0.23011(19) 0.09225(10) 0.4700(8) 0.0768(19) Uani 1 1 d . U
H3B H 0.2330 0.0826 0.5532 0.092 Uiso 1 1 calc R U
C4B C 0.2006(2) 0.10193(11) 0.4503(8) 0.083(2) Uani 1 1 d . U
H4B H 0.1833 0.0984 0.5178 0.100 Uiso 1 1 calc R U
C5B C 0.19675(16) 0.11656(11) 0.3327(8) 0.0762(19) Uani 1 1 d . U
H5B H 0.1771 0.1234 0.3220 0.091 Uiso 1 1 calc R U
C6B C 0.22233(14) 0.12125(8) 0.2278(7) 0.0589(15) Uani 1 1 d . U
H6B H 0.2195 0.1313 0.1468 0.071 Uiso 1 1 calc R U
C7B C 0.26908(12) 0.13564(8) -0.0419(6) 0.0465(13) Uani 1 1 d . U
C8B C 0.24669(14) 0.12893(9) -0.1576(7) 0.0640(16) Uani 1 1 d . U
H8B H 0.2400 0.1152 -0.1593 0.077 Uiso 1 1 calc R U
C9B C 0.23442(16) 0.14300(11) -0.2708(8) 0.0817(19) Uani 1 1 d . U
H9B H 0.2196 0.1385 -0.3494 0.098 Uiso 1 1 calc R U
C10B C 0.24368(17) 0.16321(12) -0.2687(8) 0.0825(19) Uani 1 1 d . U
H10B H 0.2350 0.1725 -0.3443 0.099 Uiso 1 1 calc R U
C11B C 0.26578(17) 0.16986(10) -0.1551(9) 0.082(2) Uani 1 1 d . U
H11B H 0.2722 0.1837 -0.1532 0.099 Uiso 1 1 calc R U
C12B C 0.27847(14) 0.15606(9) -0.0437(7) 0.0578(16) Uani 1 1 d . U
H12B H 0.2937 0.1606 0.0320 0.069 Uiso 1 1 calc R U
C13B C 0.29135(12) 0.09455(8) -0.0202(6) 0.0453(12) Uani 1 1 d . U
C14B C 0.30699(14) 0.09679(9) -0.1704(6) 0.0584(16) Uani 1 1 d . U
H14B H 0.3146 0.1098 -0.2017 0.070 Uiso 1 1 calc R U
C15B C 0.31146(14) 0.08022(10) -0.2733(7) 0.0675(17) Uani 1 1 d . U
H15B H 0.3219 0.0820 -0.3736 0.081 Uiso 1 1 calc R U
C16B C 0.30053(15) 0.06090(10) -0.2288(8) 0.0719(18) Uani 1 1 d . U
H16B H 0.3034 0.0497 -0.2989 0.086 Uiso 1 1 calc R U
C17B C 0.28554(15) 0.05838(9) -0.0818(8) 0.0723(18) Uani 1 1 d . U
H17B H 0.2784 0.0453 -0.0512 0.087 Uiso 1 1 calc R U
C18B C 0.28070(13) 0.07486(8) 0.0232(7) 0.0569(15) Uani 1 1 d . U
H18B H 0.2703 0.0728 0.1232 0.068 Uiso 1 1 calc R U
C19B C 0.30383(18) 0.15184(10) 0.3724(7) 0.0704(17) Uani 1 1 d . U
H19B H 0.2824 0.1574 0.3461 0.085 Uiso 1 1 calc R U
C20B C 0.3336(2) 0.16007(10) 0.3229(7) 0.075(2) Uani 1 1 d . U
H20B H 0.3366 0.1724 0.2544 0.090 Uiso 1 1 calc R U
C21B C 0.35871(17) 0.14772(10) 0.3901(7) 0.0746(19) Uani 1 1 d . U
H21B H 0.3820 0.1502 0.3785 0.090 Uiso 1 1 calc R U
C22B C 0.34409(17) 0.13231(9) 0.4855(7) 0.0671(17) Uani 1 1 d . U
H22B H 0.3556 0.1218 0.5498 0.081 Uiso 1 1 calc R U
C23B C 0.31062(16) 0.13423(9) 0.4736(7) 0.0639(16) Uani 1 1 d . U
H23B H 0.2946 0.1255 0.5295 0.077 Uiso 1 1 calc R U
C24B C 0.34948(16) 0.13415(9) 0.0529(7) 0.0578(16) Uani 1 1 d . U
C25B C 0.34771(15) 0.10144(9) 0.2568(7) 0.0605(14) Uani 1 1 d . U
C26B C 0.38398(19) 0.09811(14) 0.2185(15) 0.154(4) Uani 1 1 d . U
H26C H 0.3895 0.1073 0.1285 0.185 Uiso 1 1 calc R U
H26D H 0.3960 0.1028 0.3137 0.185 Uiso 1 1 calc R U
C27B C 0.3961(3) 0.07789(18) 0.1762(17) 0.179(4) Uani 1 1 d . U
H27C H 0.3858 0.0677 0.2461 0.214 Uiso 1 1 calc R U
H27D H 0.4191 0.0775 0.1982 0.214 Uiso 1 1 calc R U
C28B C 0.3903(5) 0.0721(3) -0.003(2) 0.308(9) Uani 1 1 d . U
H28C H 0.3726 0.0814 -0.0278 0.369 Uiso 1 1 calc R U
H28D H 0.3799 0.0588 0.0122 0.369 Uiso 1 1 calc R U
C29B C 0.4053(3) 0.0687(3) -0.194(2) 0.275(8) Uani 1 1 d . U
H29C H 0.4198 0.0575 -0.1665 0.330 Uiso 1 1 calc R U
H29D H 0.3866 0.0618 -0.2390 0.330 Uiso 1 1 calc R U
C30B C 0.4220(4) 0.0744(2) -0.3699(19) 0.276(8) Uani 1 1 d . U
H30D H 0.4236 0.0621 -0.4357 0.413 Uiso 1 1 calc R U
H30E H 0.4089 0.0844 -0.4262 0.413 Uiso 1 1 calc R U
H30F H 0.4432 0.0800 -0.3515 0.413 Uiso 1 1 calc R U

loop_
_atom_site_aniso_label
_atom_site_aniso_U_11
_atom_site_aniso_U_22
_atom_site_aniso_U_33
_atom_site_aniso_U_23
_atom_site_aniso_U_13
_atom_site_aniso_U_12
Fe1A 0.0543(5) 0.0471(5) 0.0373(4) -0.0006(4) -0.0035(4) -0.0060(4)
P1A 0.0496(9) 0.0314(8) 0.0340(7) 0.0003(6) 0.0019(6) -0.0020(7)
O1A 0.099(4) 0.104(4) 0.070(3) 0.013(3) 0.023(3) -0.022(3)
O2A 0.097(4) 0.058(3) 0.093(3) 0.020(2) -0.002(3) 0.003(3)
C1A 0.047(3) 0.037(3) 0.037(3) 0.003(2) 0.002(2) 0.000(3)
C2A 0.056(4) 0.044(3) 0.051(3) -0.004(3) -0.007(3) 0.003(3)
C3A 0.064(4) 0.072(4) 0.049(3) 0.001(3) -0.010(3) 0.012(3)
C4A 0.068(4) 0.057(4) 0.060(4) 0.017(3) -0.007(3) 0.018(3)
C5A 0.072(4) 0.038(3) 0.060(3) 0.015(3) -0.002(3) 0.000(3)
C6A 0.068(4) 0.038(3) 0.043(3) -0.001(2) 0.000(3) 0.000(3)
C7A 0.045(3) 0.037(3) 0.040(3) -0.007(2) -0.003(3) -0.004(2)
C8A 0.052(4) 0.053(4) 0.046(3) -0.010(3) 0.001(3) -0.003(3)
C9A 0.055(4) 0.080(5) 0.060(4) -0.015(3) 0.004(3) 0.002(3)
C10A 0.066(4) 0.080(5) 0.067(4) -0.013(3) 0.025(4) -0.028(4)
C11A 0.083(5) 0.049(4) 0.059(4) 0.004(3) 0.014(4) -0.015(3)
C12A 0.065(4) 0.051(4) 0.056(3) 0.008(3) 0.010(3) -0.007(3)
C13A 0.061(4) 0.038(3) 0.063(4) -0.009(3) 0.002(3) -0.002(3)
C14A 0.078(5) 0.039(4) 0.100(5) -0.013(3) -0.003(4) -0.005(3)
C15A 0.090(5) 0.053(4) 0.080(5) -0.032(4) -0.022(4) 0.016(4)
C16A 0.089(5) 0.072(4) 0.045(3) -0.016(3) -0.001(4) 0.016(4)
C17A 0.077(4) 0.046(3) 0.040(3) -0.001(3) 0.001(3) 0.003(3)
C18A 0.051(3) 0.034(3) 0.040(3) -0.005(3) -0.008(3) 0.002(2)
C19A 0.092(5) 0.059(4) 0.042(3) -0.016(3) -0.010(3) 0.007(4)
C20A 0.081(5) 0.077(4) 0.032(3) -0.007(3) -0.001(3) -0.019(3)
C21A 0.084(5) 0.079(5) 0.044(3) -0.002(3) -0.019(4) -0.011(4)
C22A 0.084(5) 0.106(6) 0.055(4) -0.016(4) -0.005(4) -0.047(4)
C23A 0.122(6) 0.050(4) 0.045(4) -0.005(3) -0.013(4) -0.024(4)
C24A 0.051(4) 0.059(4) 0.053(3) -0.004(3) 0.000(3) -0.005(3)
C25A 0.079(5) 0.066(4) 0.061(4) 0.008(3) -0.017(4) -0.001(3)
C26A 0.122(8) 0.142(8) 0.387(18) 0.121(10) 0.125(10) 0.081(7)
C27A 0.244(17) 0.175(12) 0.52(3) 0.009(16) 0.048(17) 0.097(12)
C28A 0.076(7) 0.148(10) 0.68(3) -0.044(16) 0.116(15) 0.060(7)
C29A 0.52(5) 0.32(3) 0.39(4) -0.11(3) 0.03(2) -0.16(3)
C30A 0.141(13) 0.51(4) 0.55(4) -0.28(4) 0.01(2) 0.015(16)
Fe1B 0.0639(5) 0.0439(5) 0.0367(4) 0.0003(4) -0.0048(4) -0.0114(4)
P1B 0.0557(10) 0.0362(8) 0.0363(7) -0.0002(6) -0.0025(7) -0.0064(7)
O1B 0.097(4) 0.104(4) 0.056(3) 0.008(2) 0.009(2) -0.024(3)
O2B 0.087(3) 0.048(3) 0.068(3) 0.007(2) 0.003(2) -0.003(2)
C1B 0.058(4) 0.039(3) 0.043(3) -0.013(3) -0.006(3) -0.011(3)
C2B 0.081(5) 0.051(4) 0.053(3) -0.001(3) 0.006(3) -0.012(3)
C3B 0.110(6) 0.061(4) 0.059(4) 0.000(3) 0.020(4) -0.026(4)
C4B 0.096(6) 0.079(5) 0.076(5) -0.014(4) 0.027(4) -0.035(4)
C5B 0.063(5) 0.086(5) 0.080(5) -0.025(4) 0.014(4) -0.013(4)
C6B 0.064(4) 0.058(4) 0.056(3) -0.011(3) 0.004(3) -0.009(3)
C7B 0.049(4) 0.046(3) 0.044(3) -0.002(3) -0.002(3) 0.003(3)
C8B 0.075(5) 0.058(4) 0.059(4) -0.001(3) -0.009(3) 0.013(3)
C9B 0.093(5) 0.084(5) 0.069(4) -0.009(4) -0.034(4) 0.024(4)
C10B 0.092(5) 0.087(5) 0.068(4) 0.019(4) -0.012(4) 0.025(4)
C11B 0.087(6) 0.064(4) 0.096(5) 0.020(4) 0.001(4) 0.003(4)
C12B 0.066(4) 0.048(4) 0.059(4) 0.010(3) -0.008(3) -0.001(3)
C13B 0.051(3) 0.040(3) 0.045(3) 0.003(3) -0.013(3) -0.001(3)
C14B 0.076(4) 0.058(4) 0.041(3) -0.002(3) 0.000(3) -0.004(3)
C15B 0.078(5) 0.072(4) 0.053(4) -0.010(3) 0.007(3) 0.006(4)
C16B 0.080(5) 0.062(4) 0.074(4) -0.024(4) 0.000(4) 0.008(4)
C17B 0.081(5) 0.043(4) 0.093(5) -0.016(3) 0.012(4) -0.012(3)
C18B 0.059(4) 0.046(3) 0.065(4) -0.012(3) 0.015(3) -0.009(3)
C19B 0.096(5) 0.065(4) 0.050(4) -0.023(3) -0.004(4) 0.008(4)
C20B 0.122(6) 0.044(4) 0.059(4) -0.009(3) -0.002(4) -0.025(4)
C21B 0.093(5) 0.083(5) 0.048(4) -0.010(3) -0.011(3) -0.046(4)
C22B 0.088(5) 0.071(4) 0.042(3) -0.001(3) -0.018(4) -0.017(4)
C23B 0.081(5) 0.071(4) 0.040(3) -0.005(3) -0.005(3) -0.020(3)
C24B 0.074(5) 0.047(4) 0.053(3) 0.000(3) -0.010(3) -0.011(3)
C25B 0.078(4) 0.058(4) 0.046(3) 0.002(3) -0.004(3) 0.000(3)
C26B 0.082(6) 0.119(7) 0.261(11) 0.074(7) 0.023(7) 0.034(5)
C27B 0.114(8) 0.164(10) 0.258(11) 0.033(9) 0.032(8) 0.049(7)
C28B 0.38(2) 0.35(2) 0.192(11) -0.002(13) -0.136(13) 0.008(17)
C29B 0.145(12) 0.40(2) 0.284(13) 0.027(17) -0.022(14) -0.019(13)
C30B 0.41(3) 0.223(14) 0.189(11) -0.006(13) -0.111(13) -0.046(15)

loop_
_atom_type_symbol
_atom_type_description
_atom_type_scat_dispersion_real
_atom_type_scat_dispersion_imag
_atom_type_scat_source
C C 0.0033 0.0016 'International Tables Vol C Tables 4.2.6.8 and 6.1.1.4'
H H 0.0000 0.0000 'International Tables Vol C Tables 4.2.6.8 and 6.1.1.4'
O O 0.0106 0.0060 'International Tables Vol C Tables 4.2.6.8 and 6.1.1.4'
P P 0.1023 0.0942 'International Tables Vol C Tables 4.2.6.8 and 6.1.1.4'
Fe Fe 0.3463 0.8444 'International Tables Vol C Tables 4.2.6.8 and 6.1.1.4'

loop_
_geom_angle_atom_site_label_1
_geom_angle_atom_site_label_2
_geom_angle_atom_site_label_3
_geom_angle
C24A Fe1A C25A 95.8(3)
C24A Fe1A C22A 96.0(3)
C25A Fe1A C22A 108.6(3)
C24A Fe1A C20A 158.1(2)
C25A Fe1A C20A 100.2(3)
C22A Fe1A C20A 64.7(2)
C24A Fe1A C23A 93.4(3)
C25A Fe1A C23A 146.5(3)
C22A Fe1A C23A 38.3(2)
C20A Fe1A C23A 65.1(2)
C24A Fe1A C21A 130.2(3)
C25A Fe1A C21A 84.7(3)
C22A Fe1A C21A 39.2(2)
C20A Fe1A C21A 38.2(2)
C23A Fe1A C21A 65.0(2)
C24A Fe1A C19A 124.4(3)
C25A Fe1A C19A 139.2(3)
C22A Fe1A C19A 64.6(3)
C20A Fe1A C19A 39.2(2)
C23A Fe1A C19A 38.7(2)
C21A Fe1A C19A 65.0(2)
C24A Fe1A P1A 92.41(19)
C25A Fe1A P1A 90.43(18)
C22A Fe1A P1A 158.2(2)
C20A Fe1A P1A 102.28(17)
C23A Fe1A P1A 121.3(2)
C21A Fe1A P1A 137.4(2)
C19A Fe1A P1A 94.15(19)
C1A P1A C7A 103.0(2)
C1A P1A C18A 100.5(2)
C7A P1A C18A 103.4(2)
C1A P1A Fe1A 115.32(17)
C7A P1A Fe1A 115.41(16)
C18A P1A Fe1A 116.95(16)
C6A C1A C2A 117.4(5)
C6A C1A P1A 120.3(4)
C2A C1A P1A 122.3(4)
C3A C2A C1A 120.9(5)
C3A C2A H2A 119.5
C1A C2A H2A 119.6
C4A C3A C2A 120.3(5)
C4A C3A H3A 119.9
C2A C3A H3A 119.9
C5A C4A C3A 120.0(5)
C5A C4A H4A 120.0
C3A C4A H4A 120.0
C4A C5A C6A 120.7(5)
C4A C5A H5A 119.7
C6A C5A H5A 119.7
C5A C6A C1A 120.8(5)
C5A C6A H6A 119.6
C1A C6A H6A 119.6
C8A C7A C12A 118.1(5)
C8A C7A P1A 123.2(4)
C12A C7A P1A 118.7(4)
C7A C8A C9A 121.8(5)
C7A C8A H8A 119.1
C9A C8A H8A 119.1
C10A C9A C8A 118.0(6)
C10A C9A H9A 121.0
C8A C9A H9A 121.0
C11A C10A C9A 120.9(6)
C11A C10A H10A 119.5
C9A C10A H10A 119.5
C10A C11A C12A 120.7(6)
C10A C11A H11A 119.7
C12A C11A H11A 119.7
C11A C12A C7A 120.5(5)
C11A C12A H12A 119.8
C7A C12A H12A 119.8
C14A C13A C18A 120.3(6)
C14A C13A H13A 119.8
C18A C13A H13A 119.8
C15A C14A C13A 120.7(6)
C15A C14A H14A 119.7
C13A C14A H14A 119.7
C14A C15A C16A 119.9(6)
C14A C15A H15A 120.0
C16A C15A H15A 120.0
C15A C16A C17A 119.5(6)
C15A C16A H16A 120.3
C17A C16A H16A 120.3
C16A C17A C18A 121.0(5)
C16A C17A H17A 119.5
C18A C17A H17A 119.5
C13A C18A C17A 118.5(5)
C13A C18A P1A 123.7(4)
C17A C18A P1A 117.7(4)
C23A C19A C20A 107.1(6)
C23A C19A Fe1A 70.3(3)
C20A C19A Fe1A 69.9(3)
C23A C19A H19A 126.5
C20A C19A H19A 126.4
Fe1A C19A H19A 126.5
C21A C20A C19A 108.6(6)
C21A C20A Fe1A 71.2(4)
C19A C20A Fe1A 70.9(3)
C21A C20A H20A 125.7
C19A C20A H20A 125.7
Fe1A C20A H20A 125.7
C20A C21A C22A 107.4(6)
C20A C21A Fe1A 70.6(3)
C22A C21A Fe1A 70.0(3)
C20A C21A H21A 126.3
C22A C21A H21A 126.3
Fe1A C21A H21A 126.3
C23A C22A C21A 108.5(6)
C23A C22A Fe1A 71.1(4)
C21A C22A Fe1A 70.8(3)
C23A C22A H22A 125.7
C21A C22A H22A 125.7
Fe1A C22A H22A 125.7
C22A C23A C19A 108.4(6)
C22A C23A Fe1A 70.6(4)
C19A C23A Fe1A 71.0(3)
C22A C23A H23A 125.8
C19A C23A H23A 125.8
Fe1A C23A H23A 125.8
O1A C24A Fe1A 175.1(6)
O2A C25A C26A 116.4(6)
O2A C25A Fe1A 124.9(5)
C26A C25A Fe1A 118.7(5)
C27A C26A C25A 128.3(10)
C27A C26A H26A 105.3
C25A C26A H26A 105.2
C27A C26A H26B 105.1
C25A C26A H26B 105.2
H26A C26A H26B 105.9
C26A C27A C28A 126.1(14)
C26A C27A H27A 105.7
C28A C27A H27A 105.2
C26A C27A H27B 106.0
C28A C27A H27B 106.2
H27A C27A H27B 106.2
C27A C28A C29A 176.9(19)
C27A C28A H28A 90.8
C29A C28A H28A 91.1
C27A C28A H28B 91.1
C29A C28A H28B 90.9
H28A C28A H28B 102.9
C30A C29A C28A 166(3)
C30A C29A H29A 94.8
C28A C29A H29A 94.7
C30A C29A H29B 94.3
C28A C29A H29B 93.9
H29A C29A H29B 103.2
C29A C30A H30A 109.6
C29A C30A H30B 109.7
H30A C30A H30B 109.5
C29A C30A H30C 109.1
H30A C30A H30C 109.5
H30B C30A H30C 109.5
C24B Fe1B C25B 93.8(3)
C24B Fe1B C21B 98.0(3)
C25B Fe1B C21B 104.7(3)
C24B Fe1B C23B 159.4(2)
C25B Fe1B C23B 101.7(2)
C21B Fe1B C23B 65.2(2)
C24B Fe1B C22B 132.3(3)
C25B Fe1B C22B 84.1(2)
C21B Fe1B C22B 38.6(2)
C23B Fe1B C22B 38.3(2)
C24B Fe1B C20B 94.5(3)
C25B Fe1B C20B 143.8(3)
C21B Fe1B C20B 39.2(2)
C23B Fe1B C20B 65.0(2)
C22B Fe1B C20B 64.6(2)
C24B Fe1B C19B 124.1(3)
C25B Fe1B C19B 141.1(3)
C21B Fe1B C19B 65.4(3)
C23B Fe1B C19B 39.5(2)
C22B Fe1B C19B 64.9(2)
C20B Fe1B C19B 38.4(2)
C24B Fe1B P1B 92.6(2)
C25B Fe1B P1B 92.15(18)
C21B Fe1B P1B 159.4(2)
C23B Fe1B P1B 100.19(18)
C22B Fe1B P1B 135.04(19)
C20B Fe1B P1B 122.6(2)
C19B Fe1B P1B 94.00(19)
C1B P1B C13B 104.1(2)
C1B P1B C7B 103.1(2)
C13B P1B C7B 100.2(2)
C1B P1B Fe1B 115.73(16)
C13B P1B Fe1B 117.14(16)
C7B P1B Fe1B 114.47(18)
C2B C1B C6B 117.3(5)
C2B C1B P1B 119.8(5)
C6B C1B P1B 122.8(4)
C1B C2B C3B 121.7(6)
C1B C2B H2B 119.2
C3B C2B H2B 119.1
C4B C3B C2B 119.6(6)
C4B C3B H3B 120.2
C2B C3B H3B 120.2
C5B C4B C3B 120.0(7)
C5B C4B H4B 120.0
C3B C4B H4B 120.0
C4B C5B C6B 119.8(7)
C4B C5B H5B 120.1
C6B C5B H5B 120.1
C1B C6B C5B 121.6(6)
C1B C6B H6B 119.2
C5B C6B H6B 119.2
C12B C7B C8B 118.7(5)
C12B C7B P1B 120.4(4)
C8B C7B P1B 120.9(4)
C9B C8B C7B 119.2(6)
C9B C8B H8B 120.4
C7B C8B H8B 120.4
C10B C9B C8B 121.1(6)
C10B C9B H9B 119.4
C8B C9B H9B 119.5
C9B C10B C11B 119.9(6)
C9B C10B H10B 120.1
C11B C10B H10B 120.0
C10B C11B C12B 119.7(6)
C10B C11B H11B 120.2
C12B C11B H11B 120.2
C7B C12B C11B 121.4(6)
C7B C12B H12B 119.3
C11B C12B H12B 119.3
C14B C13B C18B 117.7(5)
C14B C13B P1B 118.0(4)
C18B C13B P1B 124.3(4)
C15B C14B C13B 121.2(5)
C15B C14B H14B 119.4
C13B C14B H14B 119.4
C14B C15B C16B 120.2(6)
C14B C15B H15B 119.9
C16B C15B H15B 119.9
C17B C16B C15B 119.4(6)
C17B C16B H16B 120.3
C15B C16B H16B 120.3
C16B C17B C18B 121.3(6)
C16B C17B H17B 119.4
C18B C17B H17B 119.4
C17B C18B C13B 120.2(5)
C17B C18B H18B 119.9
C13B C18B H18B 119.9
C20B C19B C23B 107.2(6)
C20B C19B Fe1B 70.6(4)
C23B C19B Fe1B 69.8(3)
C20B C19B H19B 126.4
C23B C19B H19B 126.4
Fe1B C19B H19B 126.4
C19B C20B C21B 108.6(6)
C19B C20B Fe1B 70.9(3)
C21B C20B Fe1B 69.8(3)
C19B C20B H20B 125.7
C21B C20B H20B 125.7
Fe1B C20B H20B 125.7
C22B C21B C20B 107.3(6)
C22B C21B Fe1B 71.4(3)
C20B C21B Fe1B 71.0(3)
C22B C21B H21B 126.3
C20B C21B H21B 126.3
Fe1B C21B H21B 126.3
C23B C22B C21B 109.1(6)
C23B C22B Fe1B 70.5(3)
C21B C22B Fe1B 70.0(3)
C23B C22B H22B 125.4
C21B C22B H22B 125.4
Fe1B C22B H22B 125.5
C22B C23B C19B 107.7(6)
C22B C23B Fe1B 71.2(4)
C19B C23B Fe1B 70.7(3)
C22B C23B H23B 126.1
C19B C23B H23B 126.1
Fe1B C23B H23B 126.1
O1B C24B Fe1B 176.5(5)
O2B C25B C26B 116.6(6)
O2B C25B Fe1B 124.2(5)
C26B C25B Fe1B 118.7(5)
C27B C26B C25B 120.8(8)
C27B C26B H26C 107.3
C25B C26B H26C 107.2
C27B C26B H26D 107.0
C25B C26B H26D 107.1
H26C C26B H26D 106.8
C26B C27B C28B 113.3(13)
C26B C27B H27C 109.0
C28B C27B H27C 109.0
C26B C27B H27D 108.9
C28B C27B H27D 108.8
H27C C27B H27D 107.7
C27B C28B C29B 148.7(16)
C27B C28B H28C 99.7
C29B C28B H28C 99.7
C27B C28B H28D 99.4
C29B C28B H28D 99.4
H28C C28B H28D 104.1
C30B C29B C28B 159.3(17)
C30B C29B H29C 96.4
C28B C29B H29C 96.5
C30B C29B H29D 96.3
C28B C29B H29D 96.4
H29C C29B H29D 103.4
C29B C30B H30D 109.4
C29B C30B H30E 109.6
H30D C30B H30E 109.5
C29B C30B H30F 109.4
H30D C30B H30F 109.5
H30E C30B H30F 109.5

loop_
_geom_bond_atom_site_label_1
_geom_bond_atom_site_label_2
_geom_bond_distance
Fe1A C24A 1.740(6)
Fe1A C25A 1.953(6)
Fe1A C22A 2.105(6)
Fe1A C20A 2.107(6)
Fe1A C23A 2.112(6)
Fe1A C21A 2.115(6)
Fe1A C19A 2.120(6)
Fe1A P1A 2.1875(15)
P1A C1A 1.830(5)
P1A C7A 1.831(5)
P1A C18A 1.835(5)
O1A C24A 1.148(6)
O2A C25A 1.185(6)
C1A C6A 1.392(6)
C1A C2A 1.392(6)
C2A C3A 1.380(7)
C2A H2A 0.9300
C3A C4A 1.372(7)
C3A H3A 0.9300
C4A C5A 1.348(7)
C4A H4A 0.9300
C5A C6A 1.386(7)
C5A H5A 0.9300
C6A H6A 0.9300
C7A C8A 1.374(6)
C7A C12A 1.390(7)
C8A C9A 1.405(7)
C8A H8A 0.9300
C9A C10A 1.380(8)
C9A H9A 0.9300
C10A C11A 1.353(8)
C10A H10A 0.9300
C11A C12A 1.382(7)
C11A H11A 0.9300
C12A H12A 0.9300
C13A C14A 1.382(7)
C13A C18A 1.382(6)
C13A H13A 0.9300
C14A C15A 1.373(8)
C14A H14A 0.9300
C15A C16A 1.377(8)
C15A H15A 0.9300
C16A C17A 1.385(7)
C16A H16A 0.9300
C17A C18A 1.391(7)
C17A H17A 0.9300
C19A C23A 1.401(8)
C19A C20A 1.419(8)
C19A H19A 0.9800
C20A C21A 1.382(8)
C20A H20A 0.9800
C21A C22A 1.417(8)
C21A H21A 0.9800
C22A C23A 1.382(8)
C22A H22A 0.9800
C23A H23A 0.9800
C25A C26A 1.582(10)
C26A C27A 1.393(13)
C26A H26A 0.9700
C26A H26B 0.9700
C27A C28A 1.71(2)
C27A H27A 0.9700
C27A H27B 0.9700
C28A C29A 1.55(3)
C28A H28A 0.9700
C28A H28B 0.9700
C29A C30A 1.37(3)
C29A H29A 0.9700
C29A H29B 0.9700
C30A H30A 0.9600
C30A H30B 0.9600
C30A H30C 0.9600
Fe1B C24B 1.725(6)
Fe1B C25B 1.949(6)
Fe1B C21B 2.108(5)
Fe1B C23B 2.116(6)
Fe1B C22B 2.126(6)
Fe1B C20B 2.124(6)
Fe1B C19B 2.128(6)
Fe1B P1B 2.1975(15)
P1B C1B 1.831(5)
P1B C13B 1.833(5)
P1B C7B 1.839(5)
O1B C24B 1.163(6)
O2B C25B 1.202(6)
C1B C2B 1.374(7)
C1B C6B 1.386(7)
C2B C3B 1.386(7)
C2B H2B 0.9300
C3B C4B 1.383(9)
C3B H3B 0.9300
C4B C5B 1.354(8)
C4B H4B 0.9300
C5B C6B 1.392(8)
C5B H5B 0.9300
C6B H6B 0.9300
C7B C12B 1.376(7)
C7B C8B 1.390(7)
C8B C9B 1.390(7)
C8B H8B 0.9300
C9B C10B 1.361(8)
C9B H9B 0.9300
C10B C11B 1.369(9)
C10B H10B 0.9300
C11B C12B 1.376(8)
C11B H11B 0.9300
C12B H12B 0.9300
C13B C14B 1.389(7)
C13B C18B 1.392(6)
C14B C15B 1.372(7)
C14B H14B 0.9300
C15B C16B 1.376(8)
C15B H15B 0.9300
C16B C17B 1.356(8)
C16B H16B 0.9300
C17B C18B 1.380(7)
C17B H17B 0.9300
C18B H18B 0.9300
C19B C20B 1.399(8)
C19B C23B 1.433(8)
C19B H19B 0.9800
C20B C21B 1.420(8)
C20B H20B 0.9800
C21B C22B 1.399(8)
C21B H21B 0.9800
C22B C23B 1.393(8)
C22B H22B 0.9800
C23B H23B 0.9800
C25B C26B 1.547(9)
C26B C27B 1.441(11)
C26B H26C 0.9700
C26B H26D 0.9700
C27B C28B 1.523(16)
C27B H27C 0.9700
C27B H27D 0.9700
C28B C29B 1.69(2)
C28B H28C 0.9700
C28B H28D 0.9700
C29B C30B 1.628(18)
C29B H29C 0.9700
C29B H29D 0.9700
C30B H30D 0.9600
C30B H30E 0.9600
C30B H30F 0.9600
